data_4075679
loop_
_publ_author_name
'Johnson, Charles A.'
'Haley, Michael M.'
'Rather, Elisabeth'
'Han, Fusen'
'Weakley, Timothy J. R.'

_publ_section_title
;
 Selective Metallacyclization and Crystallographic Characterization of
 Structurally Related Platina-annulenes
;
_journal_issue 6
_journal_name_full Organometallics
_journal_page_first 1161
_journal_paper_doi 10.1021/om0490987
_journal_volume 24
_journal_year 2005
_chemical_formula_sum 'C94 H126 O2 P4 Pt2'
_chemical_formula_weight 1802.01
_chemical_name_systematic
; 
 ? 
;
_space_group_IT_number 14
_symmetry_cell_setting monoclinic
_symmetry_space_group_name_Hall '-P 2yn'
_symmetry_space_group_name_H-M 'P 1 21/n 1'
_atom_sites_solution_hydrogens geom
_atom_sites_solution_primary direct
_atom_sites_solution_secondary difmap
_audit_creation_method SHELXL-97
_cell_angle_alpha 90.00
_cell_angle_beta 104.9470(10)
_cell_angle_gamma 90.00
_cell_formula_units_Z 2
_cell_length_a 15.1666(5)
_cell_length_b 10.3529(3)
_cell_length_c 28.4724(9)
_cell_measurement_reflns_used 5754
_cell_measurement_temperature 153(2)
_cell_measurement_theta_max 23.88
_cell_measurement_theta_min 2.30
_cell_volume 4319.4(2)
_computing_cell_refinement 'Bruker SMART'
_computing_data_collection 'Bruker SMART'
_computing_data_reduction 'Bruker SAINT'
_computing_molecular_graphics 'Bruker SHELXTL'
_computing_publication_material 'Bruker SHELXTL'
_computing_structure_refinement 'SHELXL-97 (Sheldrick, 1997)'
_computing_structure_solution 'SHELXS-97 (Sheldrick, 1990)'
_diffrn_ambient_temperature 153(2)
_diffrn_measured_fraction_theta_full 0.998
_diffrn_measured_fraction_theta_max 0.998
_diffrn_measurement_device_type 'CCD area detector'
_diffrn_measurement_method 'phi and omega scans'
_diffrn_radiation_monochromator graphite
_diffrn_radiation_source 'fine-focus sealed tube'
_diffrn_radiation_type MoK\a
_diffrn_radiation_wavelength 0.71073
_diffrn_reflns_av_R_equivalents 0.0481
_diffrn_reflns_av_sigmaI/netI 0.0437
_diffrn_reflns_limit_h_max 18
_diffrn_reflns_limit_h_min -18
_diffrn_reflns_limit_k_max 12
_diffrn_reflns_limit_k_min -12
_diffrn_reflns_limit_l_max 33
_diffrn_reflns_limit_l_min -33
_diffrn_reflns_number 30400
_diffrn_reflns_theta_full 25.04
_diffrn_reflns_theta_max 25.04
_diffrn_reflns_theta_min 1.48
_exptl_absorpt_coefficient_mu 3.355
_exptl_absorpt_correction_T_max 1.000
_exptl_absorpt_correction_T_min 0.800
_exptl_absorpt_correction_type empirical
_exptl_crystal_colour colorless
_exptl_crystal_density_diffrn 1.386
_exptl_crystal_density_meas ?
_exptl_crystal_density_method 'not measured'
_exptl_crystal_description block
_exptl_crystal_F_000 1844
_exptl_crystal_size_max 0.2
_exptl_crystal_size_mid 0.2
_exptl_crystal_size_min 0.2
_refine_diff_density_max 1.107
_refine_diff_density_min -0.713
_refine_diff_density_rms 0.100
_refine_ls_extinction_method none
_refine_ls_goodness_of_fit_ref 1.028
_refine_ls_hydrogen_treatment mixed
_refine_ls_matrix_type full
_refine_ls_number_parameters 492
_refine_ls_number_reflns 7619
_refine_ls_number_restraints 0
_refine_ls_restrained_S_all 1.028
_refine_ls_R_factor_all 0.0458
_refine_ls_R_factor_gt 0.0313
_refine_ls_shift/su_max 0.001
_refine_ls_shift/su_mean 0.000
_refine_ls_structure_factor_coef Fsqd
_refine_ls_weighting_details 'calc w=1/[\s^2^(Fo^2^)+(0.0338P)^2^+1.2731P] where P=(Fo^2^+2Fc^2^)/3'
_refine_ls_weighting_scheme calc
_refine_ls_wR_factor_gt 0.0656
_refine_ls_wR_factor_ref 0.0715
_reflns_number_gt 6142
_reflns_number_total 7619
_reflns_threshold_expression >2sigma(I)
_cod_data_source_file om0490987si20041120_021509.cif
_cod_data_source_block 15
_cod_depositor_comments
;
The following automatic conversions were performed:

'_symmetry_cell_setting' value 'Monoclinic' changed to 'monoclinic'
according to /home/saulius/struct/CIF-dictionaries/cif_core.dic
dictionary named 'cif_core.dic' version 2.4.1 from 2010-06-29.

Automatic conversion script
Id: cif_fix_values 1715 2011-07-08 13:25:40Z adriana 

The following automatic conversions were performed:

'_exptl_crystal_density_meas' value 'not measured' was changed to '?'
- the value is perceived as not measured.

Automatic conversion script
Id: cif_fix_values 3008 2015-01-20 13:52:24Z robertas 
;
_cod_original_sg_symbol_H-M P2(1)/n
_cod_database_code 4075679

loop_
_symmetry_equiv_pos_as_xyz
'x, y, z'
'-x+1/2, y+1/2, -z+1/2'
'-x, -y, -z'
'x-1/2, -y-1/2, z-1/2'

loop_
_atom_site_label
_atom_site_type_symbol
_atom_site_fract_x
_atom_site_fract_y
_atom_site_fract_z
_atom_site_U_iso_or_equiv
_atom_site_adp_type
_atom_site_occupancy
_atom_site_symmetry_multiplicity
_atom_site_calc_flag
_atom_site_refinement_flags
_atom_site_disorder_assembly
_atom_site_disorder_group
Pt1 Pt 0.088649(10) 0.331804(16) 0.150585(6) 0.02141(6) Uani 1 1 d . A .
P1 P 0.05959(8) 0.18553(12) 0.20536(4) 0.0278(3) Uani 1 1 d . . .
P2 P 0.12150(8) 0.49164(13) 0.10216(4) 0.0311(3) Uani 1 1 d . . .
C1 C 0.2147(3) 0.2595(4) 0.16070(15) 0.0227(10) Uani 1 1 d . . .
C2 C 0.2848(3) 0.2038(4) 0.16190(15) 0.0215(10) Uani 1 1 d . A .
C3 C 0.3599(3) 0.1250(4) 0.15721(15) 0.0215(9) Uani 1 1 d . . .
C4 C 0.4470(3) 0.1341(4) 0.18943(15) 0.0234(10) Uani 1 1 d . A .
H4 H 0.4557 0.1924 0.2151 0.028 Uiso 1 1 calc R . .
C5 C 0.5205(3) 0.0604(4) 0.18484(15) 0.0229(10) Uani 1 1 d . . .
C6 C 0.5048(3) -0.0281(4) 0.14635(16) 0.0285(11) Uani 1 1 d . A .
H6 H 0.5527 -0.0791 0.1422 0.034 Uiso 1 1 calc R . .
C7 C 0.4200(3) -0.0413(4) 0.11451(15) 0.0259(10) Uani 1 1 d . . .
H7 H 0.4116 -0.1018 0.0896 0.031 Uiso 1 1 calc R A .
C8 C 0.3463(3) 0.0346(4) 0.11891(14) 0.0217(9) Uani 1 1 d . A .
C9 C 0.2569(3) 0.0199(4) 0.08646(15) 0.0237(10) Uani 1 1 d . . .
C10 C 0.1811(3) 0.0096(4) 0.06052(14) 0.0231(9) Uani 1 1 d . A .
C11 C 0.0903(2) 0.0040(4) 0.02976(14) 0.0197(9) Uani 1 1 d . . .
C12 C 0.0222(3) 0.0837(4) 0.03931(15) 0.0230(10) Uani 1 1 d . A .
H12 H 0.0370 0.1394 0.0658 0.028 Uiso 1 1 calc R . .
C13 C -0.0672(3) 0.0815(4) 0.01016(14) 0.0197(9) Uani 1 1 d . . .
C14 C -0.1347(3) 0.1637(4) 0.02215(14) 0.0232(9) Uani 1 1 d . A .
C15 C -0.1888(3) 0.2295(4) 0.03497(15) 0.0253(10) Uani 1 1 d . . .
C16 C -0.2519(3) 0.3040(4) 0.05375(16) 0.0273(10) Uani 1 1 d . A .
C17 C -0.3460(3) 0.2958(5) 0.03320(18) 0.0364(12) Uani 1 1 d . . .
H17 H -0.3681 0.2451 0.0057 0.044 Uiso 1 1 calc R A .
C18 C -0.4063(3) 0.3622(5) 0.05331(18) 0.0373(12) Uani 1 1 d . A .
H18 H -0.4685 0.3548 0.0391 0.045 Uiso 1 1 calc R . .
C19 C -0.3767(3) 0.4394(4) 0.09393(16) 0.0263(10) Uani 1 1 d . . .
C20 C -0.2832(3) 0.4506(4) 0.11357(16) 0.0255(10) Uani 1 1 d . A .
H20 H -0.2620 0.5039 0.1404 0.031 Uiso 1 1 calc R . .
C21 C -0.2200(3) 0.3850(4) 0.09447(15) 0.0225(10) Uani 1 1 d . . .
C22 C -0.1238(3) 0.3929(4) 0.11651(15) 0.0254(10) Uani 1 1 d . A .
C23 C -0.0424(3) 0.3816(4) 0.13263(16) 0.0282(10) Uani 1 1 d . . .
C24 C 0.6168(3) 0.0748(5) 0.21877(16) 0.0300(11) Uani 1 1 d . A .
C25 C 0.6814(3) 0.1228(6) 0.1888(2) 0.0573(17) Uani 1 1 d . . .
H25A H 0.6583 0.2021 0.1728 0.086 Uiso 1 1 calc R A .
H25B H 0.6851 0.0590 0.1649 0.086 Uiso 1 1 calc R . .
H25C H 0.7410 0.1372 0.2099 0.086 Uiso 1 1 calc R . .
C26 C 0.6503(4) -0.0541(5) 0.2415(2) 0.068(2) Uani 1 1 d . . .
H26A H 0.7119 -0.0453 0.2610 0.101 Uiso 1 1 calc R A .
H26B H 0.6484 -0.1167 0.2164 0.101 Uiso 1 1 calc R . .
H26C H 0.6119 -0.0822 0.2616 0.101 Uiso 1 1 calc R . .
C27 C 0.6209(3) 0.1709(6) 0.25937(19) 0.0561(16) Uani 1 1 d . . .
H27A H 0.6040 0.2550 0.2458 0.084 Uiso 1 1 calc R A .
H27B H 0.6818 0.1739 0.2801 0.084 Uiso 1 1 calc R . .
H27C H 0.5794 0.1449 0.2780 0.084 Uiso 1 1 calc R . .
C28 C -0.4007(4) 0.5851(7) 0.1621(2) 0.072(2) Uani 1 1 d . . .
H28A H -0.4466 0.6265 0.1745 0.109 Uiso 1 1 calc R A .
H28B H -0.3603 0.6493 0.1550 0.109 Uiso 1 1 calc R . .
H28C H -0.3666 0.5260 0.1859 0.109 Uiso 1 1 calc R . .
C29 C -0.5134(4) 0.4160(6) 0.1260(2) 0.0681(19) Uani 1 1 d . . .
H29A H -0.5543 0.4599 0.1414 0.102 Uiso 1 1 calc R A .
H29B H -0.4811 0.3500 0.1474 0.102 Uiso 1 1 calc R . .
H29C H -0.5476 0.3774 0.0962 0.102 Uiso 1 1 calc R . .
C30 C -0.4978(4) 0.6082(6) 0.0782(2) 0.0629(18) Uani 1 1 d . . .
H30A H -0.5318 0.5633 0.0498 0.094 Uiso 1 1 calc R A .
H30B H -0.4551 0.6659 0.0694 0.094 Uiso 1 1 calc R . .
H30C H -0.5390 0.6567 0.0919 0.094 Uiso 1 1 calc R . .
C31 C -0.4465(3) 0.5110(5) 0.11536(16) 0.0331(11) Uani 1 1 d . A .
C32 C 0.1247(3) 0.0371(4) 0.21145(18) 0.0362(12) Uani 1 1 d . . .
H32A H 0.1165 -0.0004 0.1794 0.043 Uiso 1 1 calc R . .
H32B H 0.1889 0.0581 0.2236 0.043 Uiso 1 1 calc R . .
C33 C 0.1001(4) -0.0653(5) 0.2449(2) 0.0486(15) Uani 1 1 d . . .
H33A H 0.1021 -0.0274 0.2759 0.073 Uiso 1 1 calc R . .
H33B H 0.1430 -0.1353 0.2491 0.073 Uiso 1 1 calc R . .
H33C H 0.0397 -0.0974 0.2306 0.073 Uiso 1 1 calc R . .
C34 C 0.0889(3) 0.2579(6) 0.26646(17) 0.0418(13) Uani 1 1 d . . .
H34A H 0.0422 0.3201 0.2685 0.050 Uiso 1 1 calc R . .
H34B H 0.0893 0.1908 0.2903 0.050 Uiso 1 1 calc R . .
C35 C 0.1807(4) 0.3246(5) 0.27886(18) 0.0466(14) Uani 1 1 d . . .
H35A H 0.2274 0.2634 0.2773 0.070 Uiso 1 1 calc R . .
H35B H 0.1928 0.3598 0.3111 0.070 Uiso 1 1 calc R . .
H35C H 0.1803 0.3931 0.2561 0.070 Uiso 1 1 calc R . .
C36 C -0.0578(3) 0.1333(5) 0.19741(17) 0.0360(12) Uani 1 1 d . . .
H36A H -0.0618 0.0831 0.2256 0.043 Uiso 1 1 calc R . .
H36B H -0.0963 0.2088 0.1958 0.043 Uiso 1 1 calc R . .
C37 C -0.0936(3) 0.0520(5) 0.15170(17) 0.0407(13) Uani 1 1 d . . .
H37A H -0.0879 0.0998 0.1238 0.061 Uiso 1 1 calc R . .
H37B H -0.1567 0.0314 0.1484 0.061 Uiso 1 1 calc R . .
H37C H -0.0589 -0.0264 0.1542 0.061 Uiso 1 1 calc R . .
C38 C 0.2342(3) 0.5594(5) 0.12634(18) 0.0343(12) Uani 1 1 d . A .
H38A H 0.2394 0.5857 0.1596 0.041 Uiso 1 1 calc R . .
H38B H 0.2787 0.4915 0.1272 0.041 Uiso 1 1 calc R . .
C39 C 0.2601(4) 0.6739(5) 0.0993(2) 0.0476(14) Uani 1 1 d . . .
H39A H 0.2612 0.6477 0.0671 0.071 Uiso 1 1 calc R A .
H39B H 0.3194 0.7047 0.1164 0.071 Uiso 1 1 calc R . .
H39C H 0.2161 0.7417 0.0974 0.071 Uiso 1 1 calc R . .
C40A C 0.1080(8) 0.4576(11) 0.0395(4) 0.057(3) Uani 0.736(13) 1 d P A 1
H40A H 0.0490 0.4176 0.0262 0.069 Uiso 0.736(13) 1 calc PR A 1
H40B H 0.1097 0.5377 0.0221 0.069 Uiso 0.736(13) 1 calc PR A 1
C41A C 0.1822(9) 0.3688(10) 0.0321(3) 0.079(4) Uani 0.736(13) 1 d P A 1
H41A H 0.2403 0.4111 0.0429 0.119 Uiso 0.736(13) 1 calc PR A 1
H41B H 0.1711 0.3479 -0.0017 0.119 Uiso 0.736(13) 1 calc PR A 1
H41C H 0.1825 0.2910 0.0505 0.119 Uiso 0.736(13) 1 calc PR A 1
C41B C 0.1664(11) 0.4658(17) 0.0061(7) 0.029(6) Uani 0.264(13) 1 d P A 2
H41D H 0.1392 0.5500 0.0009 0.044 Uiso 0.264(13) 1 calc PR A 2
H41E H 0.1504 0.4178 -0.0237 0.044 Uiso 0.264(13) 1 calc PR A 2
H41F H 0.2315 0.4742 0.0169 0.044 Uiso 0.264(13) 1 calc PR A 2
C40B C 0.1327(18) 0.397(2) 0.0433(8) 0.029(6) Uani 0.264(13) 1 d P A 2
H40C H 0.1727 0.3241 0.0541 0.035 Uiso 0.264(13) 1 calc PR A 2
H40D H 0.0729 0.3628 0.0275 0.035 Uiso 0.264(13) 1 calc PR A 2
C42 C 0.0449(4) 0.6298(6) 0.0934(3) 0.080(2) Uani 1 1 d . A .
H42A H 0.0626 0.6901 0.0713 0.096 Uiso 1 1 calc R . .
H42B H -0.0165 0.6005 0.0780 0.096 Uiso 1 1 calc R . .
C43 C 0.0439(5) 0.6998(7) 0.1394(4) 0.122(4) Uani 1 1 d . . .
H43A H 0.0292 0.6402 0.1621 0.183 Uiso 1 1 calc R A .
H43B H -0.0010 0.7672 0.1324 0.183 Uiso 1 1 calc R . .
H43C H 0.1030 0.7367 0.1533 0.183 Uiso 1 1 calc R . .
O1S O 0.6849(4) 0.8677(6) 0.0941(2) 0.0994(17) Uani 1 1 d . . .
C2S C 0.7436(6) 0.8048(9) 0.0680(4) 0.139(4) Uani 1 1 d . . .
H2S1 H 0.7621 0.7194 0.0809 0.167 Uiso 1 1 calc R . .
H2S2 H 0.7973 0.8561 0.0685 0.167 Uiso 1 1 calc R . .
C3S C 0.6758(8) 0.7983(12) 0.0150(4) 0.142(4) Uani 1 1 d . . .
H3S1 H 0.7088 0.8032 -0.0099 0.170 Uiso 1 1 calc R . .
H3S2 H 0.6400 0.7195 0.0106 0.170 Uiso 1 1 calc R . .
C4S C 0.6193(10) 0.9090(12) 0.0138(4) 0.188(6) Uani 1 1 d . . .
H4S1 H 0.6313 0.9727 -0.0088 0.226 Uiso 1 1 calc R . .
H4S2 H 0.5554 0.8850 0.0036 0.226 Uiso 1 1 calc R . .
C5S C 0.6400(7) 0.9575(10) 0.0596(4) 0.125(4) Uani 1 1 d . . .
H5S1 H 0.5842 0.9846 0.0674 0.150 Uiso 1 1 calc R . .
H5S2 H 0.6784 1.0331 0.0611 0.150 Uiso 1 1 calc R . .

loop_
_atom_site_aniso_label
_atom_site_aniso_U_11
_atom_site_aniso_U_22
_atom_site_aniso_U_33
_atom_site_aniso_U_23
_atom_site_aniso_U_13
_atom_site_aniso_U_12
Pt1 0.01403(9) 0.02390(10) 0.02597(10) -0.00248(8) 0.00458(7) 0.00215(7)
P1 0.0200(6) 0.0351(7) 0.0289(6) 0.0010(6) 0.0075(5) -0.0012(5)
P2 0.0252(6) 0.0329(7) 0.0317(7) 0.0048(6) 0.0010(5) -0.0027(6)
C1 0.018(2) 0.024(2) 0.025(2) -0.0023(19) 0.0042(19) -0.0031(19)
C2 0.015(2) 0.020(2) 0.026(2) -0.0029(18) 0.0007(18) -0.0015(17)
C3 0.018(2) 0.020(2) 0.025(2) 0.0010(18) 0.0043(18) 0.0020(17)
C4 0.019(2) 0.026(3) 0.024(2) -0.0042(19) 0.0046(19) -0.0039(18)
C5 0.016(2) 0.026(2) 0.028(2) 0.002(2) 0.0080(19) -0.0003(18)
C6 0.021(2) 0.032(3) 0.034(3) 0.001(2) 0.008(2) 0.005(2)
C7 0.019(2) 0.032(3) 0.024(2) -0.003(2) 0.0021(19) 0.0032(19)
C8 0.018(2) 0.026(2) 0.020(2) 0.0012(18) 0.0015(18) 0.0008(18)
C9 0.023(2) 0.020(2) 0.029(2) -0.0028(19) 0.007(2) 0.0042(19)
C10 0.021(2) 0.023(2) 0.023(2) -0.007(2) 0.0026(19) 0.0020(19)
C11 0.0131(19) 0.023(2) 0.021(2) -0.0025(19) 0.0012(17) 0.0002(18)
C12 0.021(2) 0.024(2) 0.022(2) -0.0067(19) 0.0017(19) 0.0011(18)
C13 0.018(2) 0.019(2) 0.022(2) -0.0012(18) 0.0059(18) -0.0017(17)
C14 0.021(2) 0.028(2) 0.019(2) -0.005(2) 0.0026(18) -0.001(2)
C15 0.020(2) 0.031(3) 0.022(2) -0.003(2) 0.0008(19) 0.003(2)
C16 0.023(2) 0.032(3) 0.027(2) -0.003(2) 0.006(2) 0.0061(19)
C17 0.025(3) 0.042(3) 0.038(3) -0.015(2) 0.001(2) 0.004(2)
C18 0.015(2) 0.048(3) 0.046(3) -0.007(3) 0.004(2) 0.006(2)
C19 0.022(2) 0.031(3) 0.028(3) 0.004(2) 0.009(2) 0.0076(19)
C20 0.020(2) 0.031(3) 0.026(2) 0.000(2) 0.0081(19) 0.0048(19)
C21 0.016(2) 0.027(2) 0.024(2) 0.0021(19) 0.0042(18) 0.0047(18)
C22 0.024(3) 0.026(2) 0.026(2) -0.004(2) 0.006(2) 0.0046(19)
C23 0.031(3) 0.022(2) 0.034(3) -0.004(2) 0.012(2) 0.002(2)
C24 0.017(2) 0.040(3) 0.031(3) -0.005(2) 0.001(2) -0.001(2)
C25 0.022(3) 0.096(5) 0.051(4) -0.004(3) 0.006(3) -0.012(3)
C26 0.034(3) 0.052(4) 0.088(5) 0.011(3) -0.036(3) 0.000(3)
C27 0.026(3) 0.084(5) 0.048(3) -0.020(3) -0.009(2) 0.005(3)
C28 0.041(4) 0.123(6) 0.054(4) -0.036(4) 0.015(3) 0.027(4)
C29 0.054(4) 0.067(4) 0.102(5) 0.011(4) 0.054(4) 0.013(3)
C30 0.063(4) 0.066(4) 0.070(4) 0.017(3) 0.037(3) 0.040(3)
C31 0.020(2) 0.048(3) 0.033(3) 0.002(2) 0.010(2) 0.015(2)
C32 0.026(3) 0.037(3) 0.046(3) 0.015(2) 0.011(2) 0.004(2)
C33 0.042(3) 0.046(3) 0.059(4) 0.023(3) 0.014(3) 0.004(3)
C34 0.038(3) 0.058(4) 0.032(3) -0.005(3) 0.014(2) -0.003(3)
C35 0.050(3) 0.056(4) 0.035(3) -0.010(3) 0.013(3) -0.011(3)
C36 0.023(2) 0.047(3) 0.041(3) 0.006(2) 0.013(2) -0.003(2)
C37 0.026(3) 0.050(3) 0.043(3) 0.000(3) 0.005(2) -0.007(2)
C38 0.025(3) 0.036(3) 0.042(3) 0.009(2) 0.007(2) 0.002(2)
C39 0.041(3) 0.042(3) 0.060(4) 0.007(3) 0.013(3) -0.007(3)
C40A 0.076(8) 0.048(7) 0.044(6) 0.008(6) 0.007(5) -0.002(6)
C41A 0.149(11) 0.049(7) 0.049(6) -0.006(5) 0.041(7) 0.016(7)
C41B 0.028(10) 0.026(11) 0.035(12) -0.006(9) 0.010(8) -0.002(8)
C40B 0.052(16) 0.025(14) 0.006(10) -0.008(10) -0.001(9) 0.018(11)
C42 0.025(3) 0.056(4) 0.146(7) 0.050(4) 0.000(4) 0.002(3)
C43 0.077(6) 0.046(5) 0.268(13) -0.026(6) 0.089(7) 0.008(4)
O1S 0.105(4) 0.097(4) 0.096(4) -0.018(3) 0.024(3) 0.015(3)
C2S 0.094(7) 0.140(9) 0.170(10) -0.092(8) 0.010(7) 0.038(6)
C3S 0.145(10) 0.188(12) 0.123(9) 0.012(8) 0.089(8) 0.026(9)
C4S 0.301(18) 0.194(13) 0.069(7) 0.026(8) 0.048(9) 0.123(13)
C5S 0.157(9) 0.140(9) 0.103(7) 0.047(7) 0.077(7) 0.053(7)

loop_
_atom_type_symbol
_atom_type_description
_atom_type_scat_dispersion_real
_atom_type_scat_dispersion_imag
_atom_type_scat_source
C C 0.0033 0.0016 'International Tables Vol C Tables 4.2.6.8 and 6.1.1.4'
H H 0.0000 0.0000 'International Tables Vol C Tables 4.2.6.8 and 6.1.1.4'
O O 0.0106 0.0060 'International Tables Vol C Tables 4.2.6.8 and 6.1.1.4'
P P 0.1023 0.0942 'International Tables Vol C Tables 4.2.6.8 and 6.1.1.4'
Pt Pt -1.7033 8.3905 'International Tables Vol C Tables 4.2.6.8 and 6.1.1.4'

loop_
_geom_angle_atom_site_label_1
_geom_angle_atom_site_label_2
_geom_angle_atom_site_label_3
_geom_angle
_geom_angle_site_symmetry_1
_geom_angle_site_symmetry_3
C23 Pt1 C1 170.87(17) . .
C23 Pt1 P2 90.93(13) . .
C1 Pt1 P2 90.50(12) . .
C23 Pt1 P1 89.50(13) . .
C1 Pt1 P1 89.96(12) . .
P2 Pt1 P1 174.39(4) . .
C32 P1 C36 104.6(2) . .
C32 P1 C34 105.2(2) . .
C36 P1 C34 103.2(2) . .
C32 P1 Pt1 115.42(15) . .
C36 P1 Pt1 117.72(16) . .
C34 P1 Pt1 109.36(18) . .
C40A P2 C38 108.1(4) . .
C40A P2 C42 96.5(5) . .
C38 P2 C42 104.7(3) . .
C40A P2 C40B 21.2(6) . .
C38 P2 C40B 103.5(8) . .
C42 P2 C40B 117.5(8) . .
C40A P2 Pt1 118.3(4) . .
C38 P2 Pt1 112.44(15) . .
C42 P2 Pt1 114.9(2) . .
C40B P2 Pt1 103.4(8) . .
C2 C1 Pt1 170.9(4) . .
C1 C2 C3 170.9(4) . .
C4 C3 C8 118.4(4) . .
C4 C3 C2 122.5(4) . .
C8 C3 C2 119.2(4) . .
C5 C4 C3 123.1(4) . .
C4 C5 C6 117.1(4) . .
C4 C5 C24 123.0(4) . .
C6 C5 C24 119.9(4) . .
C7 C6 C5 121.5(4) . .
C6 C7 C8 121.2(4) . .
C7 C8 C3 118.8(4) . .
C7 C8 C9 121.7(4) . .
C3 C8 C9 119.5(4) . .
C10 C9 C8 177.8(5) . .
C9 C10 C11 177.2(5) . .
C12 C11 C13 118.9(3) . 3
C12 C11 C10 119.9(4) . .
C13 C11 C10 121.2(4) 3 .
C13 C12 C11 121.8(4) . .
C12 C13 C11 119.3(4) . 3
C12 C13 C14 119.4(4) . .
C11 C13 C14 121.3(4) 3 .
C15 C14 C13 176.0(5) . .
C14 C15 C16 175.8(5) . .
C17 C16 C21 118.5(4) . .
C17 C16 C15 121.2(4) . .
C21 C16 C15 120.3(4) . .
C18 C17 C16 120.6(4) . .
C17 C18 C19 121.9(4) . .
C18 C19 C20 117.5(4) . .
C18 C19 C31 120.2(4) . .
C20 C19 C31 122.3(4) . .
C19 C20 C21 122.4(4) . .
C20 C21 C16 119.0(4) . .
C20 C21 C22 121.7(4) . .
C16 C21 C22 119.3(4) . .
C23 C22 C21 170.5(5) . .
C22 C23 Pt1 168.5(4) . .
C26 C24 C27 108.0(4) . .
C26 C24 C5 110.1(4) . .
C27 C24 C5 112.9(4) . .
C26 C24 C25 109.3(4) . .
C27 C24 C25 107.7(4) . .
C5 C24 C25 108.7(4) . .
C29 C31 C30 108.8(4) . .
C29 C31 C28 109.2(5) . .
C30 C31 C28 107.9(5) . .
C29 C31 C19 109.6(4) . .
C30 C31 C19 108.9(4) . .
C28 C31 C19 112.4(4) . .
C33 C32 P1 115.6(3) . .
C35 C34 P1 113.0(3) . .
C37 C36 P1 113.1(3) . .
C39 C38 P2 116.9(3) . .
C41A C40A P2 111.3(8) . .
C41B C40B P2 119.5(17) . .
C43 C42 P2 114.1(5) . .
C5S O1S C2S 100.9(7) . .
O1S C2S C3S 99.9(7) . .
C4S C3S C2S 103.1(9) . .
C5S C4S C3S 106.6(10) . .
C4S C5S O1S 112.4(9) . .

loop_
_geom_bond_atom_site_label_1
_geom_bond_atom_site_label_2
_geom_bond_distance
_geom_bond_site_symmetry_2
Pt1 C23 1.988(5) .
Pt1 C1 2.004(4) .
Pt1 P2 2.2895(12) .
Pt1 P1 2.2965(12) .
P1 C32 1.811(5) .
P1 C36 1.818(4) .
P1 C34 1.840(5) .
P2 C40A 1.778(11) .
P2 C38 1.812(4) .
P2 C42 1.819(6) .
P2 C40B 1.98(2) .
C1 C2 1.202(5) .
C2 C3 1.435(6) .
C3 C4 1.403(5) .
C3 C8 1.411(6) .
C4 C5 1.386(6) .
C5 C6 1.401(6) .
C5 C24 1.536(6) .
C6 C7 1.375(6) .
C7 C8 1.398(5) .
C8 C9 1.438(5) .
C9 C10 1.201(5) .
C10 C11 1.430(5) .
C11 C12 1.402(5) .
C11 C13 1.412(5) 3
C12 C13 1.396(5) .
C13 C11 1.412(5) 3
C13 C14 1.438(6) .
C14 C15 1.194(6) .
C15 C16 1.436(6) .
C16 C17 1.397(6) .
C16 C21 1.411(6) .
C17 C18 1.381(6) .
C18 C19 1.382(6) .
C19 C20 1.389(6) .
C19 C31 1.540(6) .
C20 C21 1.396(5) .
C21 C22 1.434(6) .
C22 C23 1.206(6) .
C24 C26 1.513(7) .
C24 C27 1.515(7) .
C24 C25 1.539(6) .
C28 C31 1.538(7) .
C29 C31 1.500(7) .
C30 C31 1.521(7) .
C32 C33 1.534(6) .
C34 C35 1.512(7) .
C36 C37 1.527(6) .
C38 C39 1.518(6) .
C40A C41A 1.509(16) .
C41B C40B 1.47(4) .
C42 C43 1.502(10) .
O1S C5S 1.397(9) .
O1S C2S 1.453(9) .
C2S C3S 1.593(12) .
C3S C4S 1.425(12) .
C4S C5S 1.356(12) .
